data_2101081
loop_
_publ_author_name
'Mori, Y.'
'Maeda, K.'

_publ_section_title
;
 Structures and photochemical reactions of
 1-(9-anthryl)-2-aroylethylenes: competing <i>cis</i>--<i>trans</i>
 isomerization and skeletal rearrangement
;
_journal_issue 1
_journal_name_full 'Acta Crystallographica Section B'
_journal_page_first 106
_journal_page_last 112
_journal_paper_doi 10.1107/S0108768193008961
_journal_volume 50
_journal_year 1994
_chemical_formula_sum 'C23 H16 O'
_chemical_formula_weight 308.38
_symmetry_cell_setting orthorhombic
_symmetry_space_group_name_Hall 'P 2ac 2ab'
_symmetry_space_group_name_H-M 'P 21 21 21'
_cell_angle_alpha 90.0
_cell_angle_beta 90.0
_cell_angle_gamma 90.0
_cell_formula_units_Z 4
_cell_length_a 14.992(3)
_cell_length_b 19.124(4)
_cell_length_c 5.6140(10)
_cell_volume 1609.6(5)
_diffrn_radiation_type MoK\a
_diffrn_radiation_wavelength 0.71068
_exptl_absorpt_coefficient_mu 0.071
_exptl_crystal_density_diffrn 1.273
_exptl_crystal_F_000 648
_cod_data_source_file as0644.cif
_cod_data_source_block as0644a
_cod_original_cell_volume 1609.4(6)
_cod_database_code 2101081

loop_
_atom_site_label
_atom_site_fract_x
_atom_site_fract_y
_atom_site_fract_z
C(1) .4067(5) .6819(5) .3807(18)
C(2) .3988(6) .6293(5) .2253(19)
C(3) .4605(7) .6235(5) .0366(19)
C(4) .5289(6) .6690(4) .0113(16)
C(5) .5404(4) .7249(3) .1791(13)
C(6) .6125(4) .7723(3) .1636(13)
C(7) .6173(4) .8288(3) .3104(11)
C(8) .6857(5) .8810(5) .3006(16)
C(9) .6873(6) .9343(4) .457(2)
C(10) .6239(6) .9417(4) .6406(18)
C(11) .5583(5) .8946(4) .6627(16)
C(12) .5526(4) .8364(3) .5005(13)
C(13) .4837(4) .7876(4) .5191(14)
C(14) .4768(4) .7316(3) .3613(13)
C(15) .6820(5) .7634(4) -.0282(14)
C(16) .7465(5) .7165(4) -.0362(13)
C(17) .7653(4) .6656(4) .1604(12)
C(18) .8166(4) .6011(3) .0997(11)
C(19) .8164(4) .5472(4) .2633(12)
C(20) .8619(5) .4864(4) .2251(14)
C(21) .9108(5) .4787(4) .0161(15)
C(22) .9136(5) .5318(4) -.1516(17)
C(23) .8652(4) .5925(4) -.1101(12)
O .7389(4) .6760(3) .3596(9)
H(1) .357(5) .693(3) .523(15)
H(2) .350(4) .593(3) .227(13)
H(3) .448(7) .587(5) -.10(2)
H(4) .568(5) .669(4) -.165(17)
H(8) .725(4) .872(3) .187(12)
H(9) .726(4) .967(3) .426(11)
H(10) .636(4) .985(4) .772(14)
H(11) .512(4) .897(3) .770(10)
H(13) .459(4) .791(3) .708(12)
H(15) .690(5) .796(3) -.204(16)
H(16) .786(5) .71(3) -.215(14)
H(19) .789(5) .554(4) .388(15)
H(20) .862(4) .445(4) .318(14)
H(21) .941(5) .434(4) -.002(15)
H(22) .943(4) .525(4) -.276(14)
H(23) .878(3) .628(3) -.226(10)

loop_
_geom_angle_atom_site_label_1
_geom_angle_atom_site_label_2
_geom_angle_atom_site_label_3
_geom_angle
C(2) C(1) C(14) 121.2(9)
C(1) C(2) C(3) 119.5(10)
C(2) C(3) C(4) 121.7(10)
C(3) C(4) C(5) 120.0(8)
C(4) C(5) C(6) 121.9(7)
C(4) C(5) C(14) 117.7(7)
C(6) C(5) C(14) 120.4(6)
C(5) C(6) C(7) 120.8(7)
C(5) C(6) C(15) 120.0(6)
C(7) C(6) C(15) 119.0(6)
C(6) C(7) C(8) 124.6(7)
C(6) C(7) C(12) 119.3(6)
C(8) C(7) C(12) 116.0(6)
C(7) C(8) C(9) 121.0(8)
C(8) C(9) C(10) 122.8(10)
C(9) C(10) C(11) 119.7(9)
C(10) C(11) C(12) 120.3(8)
C(7) C(12) C(11) 120.1(7)
C(7) C(12) C(13) 118.9(7)
C(11) C(12) C(13) 120.9(7)
C(12) C(13) C(14) 121.4(7)
C(1) C(14) C(5) 119.8(7)
C(1) C(14) C(13) 121.4(7)
C(5) C(14) C(13) 118.8(7)
C(6) C(15) C(16) 127.4(7)
C(15) C(16) C(17) 123.7(7)
C(16) C(17) C(18) 117.8(6)
C(16) C(17) O 121.0(7)
C(18) C(17) O 121.3(6)
C(17) C(18) C(19) 117.6(6)
C(17) C(18) C(23) 124.0(6)
C(19) C(18) C(23) 118.4(6)
C(18) C(19) C(20) 122.0(7)
C(19) C(20) C(21) 119.0(7)
C(20) C(21) C(22) 120.9(8)
C(21) C(22) C(23) 118.8(8)
C(18) C(23) C(22) 120.8(7)

loop_
_geom_bond_atom_site_label_1
_geom_bond_atom_site_label_2
_geom_bond_distance
C(1) C(2) 1.336(15)
C(1) C(14) 1.421(12)
C(2) C(3) 1.410(15)
C(3) C(4) 1.352(14)
C(4) C(5) 1.436(11)
C(5) C(6) 1.414(10)
C(5) C(14) 1.404(10)
C(6) C(7) 1.361(10)
C(6) C(15) 1.508(11)
C(7) C(8) 1.431(11)
C(7) C(12) 1.450(10)
C(8) C(9) 1.347(14)
C(9) C(10) 1.408(15)
C(10) C(11) 1.339(13)
C(1) H(1) 1.12(8)
C(2) H(2) 1.01(7)
C(3) H(3) 1.05(12)
C(4) H(4) 1.15(10)
C(8) H(8) 0.89(7)
C(9) H(9) 0.87(6)
C(10) H(10) 1.12(8)
C(11) H(11) 0.92(6)
C(11) C(12) 1.440(12)
C(12) C(13) 1.394(11)
C(13) C(14) 1.395(11)
C(15) C(16) 1.319(11)
C(16) C(17) 1.499(10)
C(17) C(18) 1.492(9)
C(17) O 1.203(9)
C(18) C(19) 1.381(10)
C(18) C(23) 1.395(9)
C(19) C(20) 1.365(11)
C(20) C(21) 1.391(11)
C(21) C(22) 1.384(13)
C(22) C(23) 1.390(12)
C(13) H(13) 1.12(7)
C(15) H(15) 1.18(9)
C(16) H(16) 1.17(8)
C(19) H(19) 0.82(8)
C(20) H(20) 0.95(8)
C(21) H(21) 0.98(8)
C(22) H(22) 0.84(8)
C(23) H(23) 0.96(6)
